data_2218005
loop_
_publ_author_name
'Choi, Ka Wai'
'Brimble, Margaret A.'
'Groutso, Tania'

_publ_section_title (+-)-1-{8'-(<i>tert</i>-Butyldiphenylsilyloxymethyl)-1',7'-dioxaspiro[5.5]undecan-2'-yl}uridine
_journal_coeditor_code SI2075
_journal_issue 4
_journal_name_full 'Acta Crystallographica Section E'
_journal_page_first o715
_journal_paper_doi 10.1107/S1600536808006727
_journal_volume 64
_journal_year 2008
_chemical_formula_iupac 'C30 H38 N2 O5 Si'
_chemical_formula_moiety 'C30 H38 N2 O5 Si'
_chemical_formula_sum 'C30 H38 N2 O5 Si'
_chemical_formula_weight 534.71
_chemical_melting_point 482.4(9)
_chemical_name_systematic
;
(+-)-1-{8'-(<i>tert</i>-Butyldiphenylsilyloxymethyl)-1',7'-
dioxaspiro[5.5]undecan-2'-yl}uridine
;
_space_group_IT_number 14
_symmetry_cell_setting monoclinic
_symmetry_space_group_name_Hall '-P 2yn'
_symmetry_space_group_name_H-M 'P 1 21/n 1'
_atom_sites_solution_hydrogens geom
_atom_sites_solution_primary direct
_atom_sites_solution_secondary difmap
_audit_creation_method SHELXL-97
_cell_angle_alpha 90.00
_cell_angle_beta 99.4200(10)
_cell_angle_gamma 90.00
_cell_formula_units_Z 4
_cell_length_a 14.7960(2)
_cell_length_b 12.5092(2)
_cell_length_c 15.09350(10)
_cell_measurement_reflns_used 5612
_cell_measurement_temperature 293(2)
_cell_measurement_theta_max 26.38
_cell_measurement_theta_min 1.79
_cell_volume 2755.93(6)
_computing_cell_refinement 'SAINT (Siemens, 1995)'
_computing_data_collection 'SMART (Siemens, 1995)'
_computing_data_reduction 'SAINT (Siemens, 1995)'
_computing_molecular_graphics
;
ORTEPIII (Burnett & Johnson, 1996) and
Mercury (Macrae <i>et al.</i>,  2006)
;
_computing_publication_material
;
SHELXTL (Sheldrick, 2008) and publCIF (Westrip, 2008)
;
_computing_structure_refinement 'SHELXL97 (Sheldrick, 2008)'
_computing_structure_solution 'SHELXS97 (Sheldrick, 2008)'
_diffrn_ambient_temperature 293(2)
_diffrn_measured_fraction_theta_full 0.993
_diffrn_measured_fraction_theta_max 0.993
_diffrn_measurement_device_type 'Siemens SMART CCD'
_diffrn_measurement_method 'area-detector \w'
_diffrn_radiation_monochromator graphite
_diffrn_radiation_source 'fine-focus sealed tube'
_diffrn_radiation_type MoK\a
_diffrn_radiation_wavelength 0.71073
_diffrn_reflns_av_R_equivalents 0.0436
_diffrn_reflns_av_sigmaI/netI 0.0492
_diffrn_reflns_limit_h_max 18
_diffrn_reflns_limit_h_min -14
_diffrn_reflns_limit_k_max 12
_diffrn_reflns_limit_k_min -15
_diffrn_reflns_limit_l_max 18
_diffrn_reflns_limit_l_min -18
_diffrn_reflns_number 15898
_diffrn_reflns_theta_full 26.38
_diffrn_reflns_theta_max 26.38
_diffrn_reflns_theta_min 1.79
_exptl_absorpt_coefficient_mu 0.128
_exptl_absorpt_correction_T_max 0.9848
_exptl_absorpt_correction_T_min 0.9603
_exptl_absorpt_correction_type multi-scan
_exptl_absorpt_process_details '(SADABS; Sheldrick, 1996)'
_exptl_crystal_colour 'pale yellow'
_exptl_crystal_density_diffrn 1.289
_exptl_crystal_density_method 'not measured'
_exptl_crystal_description needle
_exptl_crystal_F_000 1144
_exptl_crystal_size_max 0.32
_exptl_crystal_size_mid 0.26
_exptl_crystal_size_min 0.12
_refine_diff_density_max 0.297
_refine_diff_density_min -0.338
_refine_ls_extinction_method none
_refine_ls_goodness_of_fit_ref 1.089
_refine_ls_hydrogen_treatment constr
_refine_ls_matrix_type full
_refine_ls_number_parameters 343
_refine_ls_number_reflns 5612
_refine_ls_number_restraints 0
_refine_ls_restrained_S_all 1.089
_refine_ls_R_factor_all 0.0770
_refine_ls_R_factor_gt 0.0520
_refine_ls_shift/su_max 0.001
_refine_ls_shift/su_mean 0.000
_refine_ls_structure_factor_coef Fsqd
_refine_ls_weighting_details 'w=1/[\s^2^(Fo^2^)+(0.0251P)^2^+2.8069P] where P=(Fo^2^+2Fc^2^)/3'
_refine_ls_weighting_scheme calc
_refine_ls_wR_factor_gt 0.1001
_refine_ls_wR_factor_ref 0.1106
_reflns_number_gt 4327
_reflns_number_total 5612
_reflns_threshold_expression I>2\s(I)
_cod_data_source_file si2075.cif
_cod_data_source_block I
_cod_original_sg_symbol_H-M 'P 21/n'
_cod_database_code 2218005
_cod_database_fobs_code 2218005

loop_
_symmetry_equiv_pos_as_xyz
'x, y, z'
'-x+1/2, y+1/2, -z+1/2'
'-x, -y, -z'
'x-1/2, -y-1/2, z-1/2'

loop_
_atom_site_type_symbol
_atom_site_label
_atom_site_fract_x
_atom_site_fract_y
_atom_site_fract_z
_atom_site_U_iso_or_equiv
_atom_site_adp_type
_atom_site_calc_flag
_atom_site_refinement_flags
_atom_site_occupancy
Si Si 0.55794(4) 0.75101(5) 0.10014(4) 0.01617(14) Uani d . 1
O O1' 0.36047(10) 1.12404(11) 0.28260(9) 0.0173(3) Uani d . 1
O O1'' 0.56790(11) 0.86029(11) 0.16209(10) 0.0199(3) Uani d . 1
O O2 0.19564(11) 0.89649(12) 0.17326(11) 0.0253(4) Uani d . 1
O O4 0.00327(12) 1.13783(12) 0.01545(10) 0.0267(4) Uani d . 1
N N1 0.21693(12) 1.07393(14) 0.21025(12) 0.0179(4) Uani d . 1
N N3 0.10473(13) 1.02092(14) 0.09140(12) 0.0205(4) Uani d . 1
H H3A 0.0807 0.9715 0.0555 0.025 Uiso calc R 1
C C1'' 0.53531(16) 0.87555(17) 0.24520(14) 0.0208(5) Uani d . 1
H H1''A 0.5834 0.8591 0.2951 0.025 Uiso calc R 1
H H1''B 0.4837 0.8287 0.2484 0.025 Uiso calc R 1
C C2 0.17425(15) 0.98991(17) 0.15908(14) 0.0188(5) Uani d . 1
C C2' 0.28987(15) 1.04722(17) 0.28551(14) 0.0180(4) Uani d . 1
H H2'A 0.3136 0.9758 0.2758 0.022 Uiso calc R 1
C C3' 0.25589(15) 1.04928(18) 0.37497(14) 0.0204(5) Uani d . 1
H H3'A 0.2081 0.9962 0.3752 0.025 Uiso calc R 1
H H3'B 0.2304 1.1190 0.3844 0.025 Uiso calc R 1
C C4' 0.33596(15) 1.02537(18) 0.44990(14) 0.0197(5) Uani d . 1
H H4'A 0.3162 1.0321 0.5079 0.024 Uiso calc R 1
H H4'B 0.3572 0.9528 0.4440 0.024 Uiso calc R 1
C C4 0.06939(16) 1.12308(18) 0.07495(14) 0.0208(5) Uani d . 1
C C5 0.11736(15) 1.20464(18) 0.13209(14) 0.0204(5) Uani d . 1
H H5A 0.0996 1.2758 0.1242 0.025 Uiso calc R 1
C C5' 0.41357(15) 1.10398(17) 0.44375(14) 0.0195(5) Uani d . 1
H H5'A 0.3947 1.1752 0.4585 0.023 Uiso calc R 1
H H5'B 0.4667 1.0844 0.4873 0.023 Uiso calc R 1
C C6' 0.43971(15) 1.10504(16) 0.35013(14) 0.0174(4) Uani d . 1
C C6 0.18739(15) 1.17817(17) 0.19652(14) 0.0199(5) Uani d . 1
H H6A 0.2169 1.2317 0.2331 0.024 Uiso calc R 1
O O7' 0.47639(10) 1.00155(11) 0.33619(9) 0.0176(3) Uani d . 1
C C7 0.57397(15) 0.63171(16) 0.17660(13) 0.0172(4) Uani d . 1
C C8 0.50484(15) 0.55495(17) 0.17660(14) 0.0189(5) Uani d . 1
H H8A 0.4524 0.5591 0.1334 0.023 Uiso calc R 1
C C8' 0.50635(15) 0.99104(17) 0.24987(14) 0.0185(5) Uani d . 1
H H8'A 0.4542 1.0045 0.2021 0.022 Uiso calc R 1
C C9' 0.58166(15) 1.07096(17) 0.24148(15) 0.0216(5) Uani d . 1
H H9'A 0.6008 1.0634 0.1833 0.026 Uiso calc R 1
H H9'B 0.6343 1.0573 0.2875 0.026 Uiso calc R 1
C C9 0.51259(16) 0.47299(17) 0.23927(14) 0.0210(5) Uani d . 1
H H9A 0.4657 0.4231 0.2374 0.025 Uiso calc R 1
C C10 0.58946(16) 0.46522(18) 0.30429(15) 0.0225(5) Uani d . 1
H H10A 0.5940 0.4110 0.3470 0.027 Uiso calc R 1
C C10' 0.54654(16) 1.18395(17) 0.25179(14) 0.0212(5) Uani d . 1
H H10'A 0.4993 1.2008 0.2012 0.025 Uiso calc R 1
H H10'B 0.5963 1.2346 0.2523 0.025 Uiso calc R 1
C C11' 0.50739(15) 1.19351(17) 0.33940(14) 0.0193(5) Uani d . 1
H H11'A 0.5573 1.1913 0.3898 0.023 Uiso calc R 1
H H11'B 0.4770 1.2621 0.3406 0.023 Uiso calc R 1
C C11 0.66025(17) 0.53891(19) 0.30570(15) 0.0253(5) Uani d . 1
H H11A 0.7128 0.5331 0.3486 0.030 Uiso calc R 1
C C12 0.65222(16) 0.62106(18) 0.24300(15) 0.0233(5) Uani d . 1
H H12A 0.6997 0.6702 0.2449 0.028 Uiso calc R 1
C C13 0.44029(15) 0.74260(17) 0.03190(13) 0.0186(4) Uani d . 1
C C14 0.41471(16) 0.66001(18) -0.03071(14) 0.0231(5) Uani d . 1
H H14A 0.4575 0.6079 -0.0386 0.028 Uiso calc R 1
C C15 0.32729(17) 0.65419(19) -0.08109(15) 0.0265(5) Uani d . 1
H H15A 0.3123 0.5998 -0.1229 0.032 Uiso calc R 1
C C16 0.26269(17) 0.7308(2) -0.06812(15) 0.0286(6) Uani d . 1
H H16A 0.2040 0.7274 -0.1014 0.034 Uiso calc R 1
C C17 0.28483(16) 0.8121(2) -0.00618(16) 0.0277(5) Uani d . 1
H H17A 0.2409 0.8623 0.0030 0.033 Uiso calc R 1
C C18 0.37312(16) 0.81829(18) 0.04222(15) 0.0232(5) Uani d . 1
H H18A 0.3880 0.8742 0.0826 0.028 Uiso calc R 1
C C19 0.63144(17) 0.87945(18) -0.02047(15) 0.0259(5) Uani d . 1
H H19A 0.6769 0.8915 -0.0580 0.039 Uiso calc R 1
H H19B 0.6350 0.9350 0.0238 0.039 Uiso calc R 1
H H19C 0.5717 0.8798 -0.0566 0.039 Uiso calc R 1
C C20 0.74439(16) 0.7706(2) 0.08381(16) 0.0269(5) Uani d . 1
H H20A 0.7896 0.7806 0.0456 0.040 Uiso calc R 1
H H20B 0.7549 0.7037 0.1149 0.040 Uiso calc R 1
H H20C 0.7486 0.8278 0.1267 0.040 Uiso calc R 1
C C22 0.64860(15) 0.77039(17) 0.02668(14) 0.0189(5) Uani d . 1
C C23 0.64515(17) 0.68136(18) -0.04386(15) 0.0257(5) Uani d . 1
H H23A 0.6922 0.6932 -0.0797 0.039 Uiso calc R 1
H H23B 0.5863 0.6818 -0.0818 0.039 Uiso calc R 1
H H23C 0.6548 0.6134 -0.0142 0.039 Uiso calc R 1

loop_
_atom_site_aniso_label
_atom_site_aniso_U_11
_atom_site_aniso_U_22
_atom_site_aniso_U_33
_atom_site_aniso_U_12
_atom_site_aniso_U_13
_atom_site_aniso_U_23
Si 0.0173(3) 0.0145(3) 0.0176(3) -0.0002(2) 0.0056(2) -0.0012(2)
O1' 0.0150(8) 0.0180(8) 0.0192(7) -0.0014(6) 0.0034(6) 0.0004(6)
O1'' 0.0240(9) 0.0181(8) 0.0197(7) -0.0022(6) 0.0095(7) -0.0046(6)
O2 0.0260(9) 0.0176(8) 0.0308(9) 0.0007(7) 0.0003(7) -0.0006(7)
O4 0.0294(9) 0.0247(9) 0.0235(8) 0.0001(7) -0.0029(7) 0.0028(7)
O7' 0.0206(8) 0.0159(7) 0.0179(7) 0.0016(6) 0.0075(6) -0.0022(6)
N1 0.0160(9) 0.0184(9) 0.0194(9) 0.0006(7) 0.0028(7) -0.0002(7)
N3 0.0227(10) 0.0192(9) 0.0193(9) -0.0011(8) 0.0027(8) -0.0020(8)
C1'' 0.0256(12) 0.0199(11) 0.0183(10) 0.0031(9) 0.0076(9) -0.0003(9)
C2 0.0177(11) 0.0215(11) 0.0185(10) -0.0007(9) 0.0066(9) -0.0003(9)
C2' 0.0186(11) 0.0159(10) 0.0198(10) 0.0005(9) 0.0038(9) 0.0011(8)
C3' 0.0187(11) 0.0202(11) 0.0237(11) -0.0013(9) 0.0076(9) 0.0020(9)
C4' 0.0206(12) 0.0216(11) 0.0181(10) 0.0015(9) 0.0069(9) 0.0004(9)
C4 0.0217(12) 0.0226(12) 0.0190(11) -0.0001(9) 0.0062(9) 0.0052(9)
C5 0.0223(12) 0.0174(11) 0.0226(11) 0.0021(9) 0.0068(9) 0.0039(9)
C5' 0.0217(12) 0.0193(11) 0.0185(10) 0.0024(9) 0.0058(9) -0.0021(9)
C6' 0.0172(11) 0.0162(10) 0.0187(10) 0.0017(9) 0.0031(9) -0.0016(8)
C6 0.0208(12) 0.0169(11) 0.0231(11) -0.0017(9) 0.0070(9) 0.0006(9)
C7 0.0197(11) 0.0166(10) 0.0166(10) 0.0010(9) 0.0068(9) -0.0025(8)
C8 0.0159(11) 0.0200(11) 0.0213(11) 0.0006(9) 0.0049(9) -0.0013(9)
C8' 0.0223(12) 0.0183(11) 0.0161(10) 0.0016(9) 0.0062(9) -0.0016(8)
C9' 0.0205(12) 0.0216(11) 0.0243(11) -0.0017(9) 0.0084(10) -0.0028(9)
C9 0.0207(12) 0.0185(11) 0.0255(11) -0.0028(9) 0.0086(10) -0.0009(9)
C10 0.0297(13) 0.0174(11) 0.0212(11) 0.0009(10) 0.0068(10) 0.0024(9)
C10' 0.0224(12) 0.0192(11) 0.0226(11) -0.0058(9) 0.0057(9) -0.0012(9)
C11' 0.0188(11) 0.0176(11) 0.0220(11) -0.0016(9) 0.0047(9) -0.0021(9)
C11 0.0246(13) 0.0271(12) 0.0228(11) -0.0010(10) -0.0006(10) 0.0015(10)
C12 0.0248(13) 0.0211(11) 0.0243(11) -0.0040(10) 0.0048(10) -0.0010(9)
C13 0.0197(11) 0.0191(11) 0.0176(10) -0.0015(9) 0.0046(9) 0.0028(9)
C14 0.0244(13) 0.0227(12) 0.0235(11) -0.0017(10) 0.0073(10) -0.0022(9)
C15 0.0304(14) 0.0299(13) 0.0188(11) -0.0105(11) 0.0032(10) -0.0003(10)
C16 0.0213(12) 0.0390(15) 0.0237(11) -0.0044(11) -0.0017(10) 0.0105(11)
C17 0.0215(13) 0.0299(13) 0.0311(13) 0.0053(10) 0.0030(10) 0.0044(11)
C18 0.0259(13) 0.0207(11) 0.0235(11) 0.0020(10) 0.0052(10) 0.0021(9)
C19 0.0322(14) 0.0227(12) 0.0254(12) -0.0005(10) 0.0122(10) 0.0013(10)
C20 0.0210(12) 0.0334(14) 0.0275(12) -0.0019(10) 0.0077(10) 0.0027(10)
C22 0.0186(11) 0.0192(11) 0.0203(10) -0.0003(9) 0.0074(9) -0.0001(9)
C23 0.0292(14) 0.0229(12) 0.0282(12) 0.0009(10) 0.0139(11) -0.0030(10)

loop_
_atom_type_symbol
_atom_type_description
_atom_type_scat_dispersion_real
_atom_type_scat_dispersion_imag
_atom_type_scat_source
C C 0.0033 0.0016 'International Tables Vol C Tables 4.2.6.8 and 6.1.1.4'
H H 0.0000 0.0000 'International Tables Vol C Tables 4.2.6.8 and 6.1.1.4'
N N 0.0061 0.0033 'International Tables Vol C Tables 4.2.6.8 and 6.1.1.4'
O O 0.0106 0.0060 'International Tables Vol C Tables 4.2.6.8 and 6.1.1.4'
Si Si 0.0817 0.0704 'International Tables Vol C Tables 4.2.6.8 and 6.1.1.4'

loop_
_geom_angle_atom_site_label_1
_geom_angle_atom_site_label_2
_geom_angle_atom_site_label_3
_geom_angle
O1'' Si C13 110.29(9)
O1'' Si C7 108.65(8)
C13 Si C7 107.79(10)
O1'' Si C22 102.72(9)
C13 Si C22 111.66(9)
C7 Si C22 115.59(10)
C2' O1' C6' 112.48(15)
C1'' O1'' Si 126.65(13)
C6' O7' C8' 113.14(15)
C6 N1 C2 121.73(18)
C6 N1 C2' 120.30(17)
C2 N1 C2' 117.74(17)
C2 N3 C4 127.16(19)
C2 N3 H3A 116.4
C4 N3 H3A 116.4
O1'' C1'' C8' 107.92(17)
O1'' C1'' H1''A 110.1
C8' C1'' H1''A 110.1
O1'' C1'' H1''B 110.1
C8' C1'' H1''B 110.1
H1''A C1'' H1''B 108.4
O2 C2 N3 122.6(2)
O2 C2 N1 123.0(2)
N3 C2 N1 114.42(19)
O1' C2' N1 105.77(16)
O1' C2' C3' 111.57(17)
N1 C2' C3' 112.05(17)
O1' C2' H2'A 109.1
N1 C2' H2'A 109.1
C3' C2' H2'A 109.1
C2' C3' C4' 109.02(18)
C2' C3' H3'A 109.9
C4' C3' H3'A 109.9
C2' C3' H3'B 109.9
C4' C3' H3'B 109.9
H3'A C3' H3'B 108.3
C5' C4' C3' 109.21(17)
C5' C4' H4'A 109.8
C3' C4' H4'A 109.8
C5' C4' H4'B 109.8
C3' C4' H4'B 109.8
H4'A C4' H4'B 108.3
O4 C4 N3 120.0(2)
O4 C4 C5 125.8(2)
N3 C4 C5 114.18(19)
C6 C5 C4 120.3(2)
C6 C5 H5A 119.9
C4 C5 H5A 119.9
C6' C5' C4' 111.68(17)
C6' C5' H5'A 109.3
C4' C5' H5'A 109.3
C6' C5' H5'B 109.3
C4' C5' H5'B 109.3
H5'A C5' H5'B 107.9
O7' C6' O1' 109.20(16)
O7' C6' C11' 111.75(17)
O1' C6' C11' 106.17(16)
O7' C6' C5' 106.73(16)
O1' C6' C5' 110.88(17)
C11' C6' C5' 112.14(17)
C5 C6 N1 122.0(2)
C5 C6 H6A 119.0
N1 C6 H6A 119.0
C8 C7 C12 116.7(2)
C8 C7 Si 121.68(17)
C12 C7 Si 121.27(16)
C9 C8 C7 121.8(2)
C9 C8 H8A 119.1
C7 C8 H8A 119.1
O7' C8' C1'' 105.03(16)
O7' C8' C9' 110.61(17)
C1'' C8' C9' 114.08(19)
O7' C8' H8'A 109.0
C1'' C8' H8'A 109.0
C9' C8' H8'A 109.0
C8' C9' C10' 109.60(18)
C8' C9' H9'A 109.8
C10' C9' H9'A 109.8
C8' C9' H9'B 109.8
C10' C9' H9'B 109.8
H9'A C9' H9'B 108.2
C10 C9 C8 120.3(2)
C10 C9 H9A 119.9
C8 C9 H9A 119.9
C9 C10 C11 119.7(2)
C9 C10 H10A 120.2
C11 C10 H10A 120.2
C9' C10' C11' 110.13(18)
C9' C10' H10'A 109.6
C11' C10' H10'A 109.6
C9' C10' H10'B 109.6
C11' C10' H10'B 109.6
H10'A C10' H10'B 108.1
C6' C11' C10' 112.58(17)
C6' C11' H11'A 109.1
C10' C11' H11'A 109.1
C6' C11' H11'B 109.1
C10' C11' H11'B 109.1
H11'A C11' H11'B 107.8
C12 C11 C10 119.9(2)
C12 C11 H11A 120.0
C10 C11 H11A 120.0
C11 C12 C7 121.6(2)
C11 C12 H12A 119.2
C7 C12 H12A 119.2
C18 C13 C14 116.9(2)
C18 C13 Si 120.88(17)
C14 C13 Si 122.19(17)
C15 C14 C13 121.9(2)
C15 C14 H14A 119.0
C13 C14 H14A 119.0
C16 C15 C14 119.1(2)
C16 C15 H15A 120.5
C14 C15 H15A 120.5
C17 C16 C15 120.7(2)
C17 C16 H16A 119.7
C15 C16 H16A 119.7
C16 C17 C18 119.6(2)
C16 C17 H17A 120.2
C18 C17 H17A 120.2
C17 C18 C13 121.8(2)
C17 C18 H18A 119.1
C13 C18 H18A 119.1
C22 C19 H19A 109.5
C22 C19 H19B 109.5
H19A C19 H19B 109.5
C22 C19 H19C 109.5
H19A C19 H19C 109.5
H19B C19 H19C 109.5
C22 C20 H20A 109.5
C22 C20 H20B 109.5
H20A C20 H20B 109.5
C22 C20 H20C 109.5
H20A C20 H20C 109.5
H20B C20 H20C 109.5
C20 C22 C23 108.30(19)
C20 C22 C19 108.97(19)
C23 C22 C19 109.75(18)
C20 C22 Si 110.46(14)
C23 C22 Si 111.55(15)
C19 C22 Si 107.78(15)
C22 C23 H23A 109.5
C22 C23 H23B 109.5
H23A C23 H23B 109.5
C22 C23 H23C 109.5
H23A C23 H23C 109.5
H23B C23 H23C 109.5

loop_
_geom_bond_atom_site_label_1
_geom_bond_atom_site_label_2
_geom_bond_distance
Si O1'' 1.6491(15)
Si C13 1.875(2)
Si C7 1.878(2)
Si C22 1.891(2)
O1' C2' 1.425(2)
O1' C6' 1.442(3)
O1'' C1'' 1.428(2)
O2 C2 1.220(3)
O4 C4 1.229(3)
O7' C6' 1.433(2)
O7' C8' 1.449(2)
N1 C6 1.380(3)
N1 C2 1.393(3)
N1 C2' 1.472(3)
N3 C2 1.381(3)
N3 C4 1.388(3)
N3 H3A 0.8600
C1'' C8' 1.512(3)
C1'' H1''A 0.9700
C1'' H1''B 0.9700
C2' C3' 1.516(3)
C2' H2'A 0.9800
C3' C4' 1.528(3)
C3' H3'A 0.9700
C3' H3'B 0.9700
C4' C5' 1.526(3)
C4' H4'A 0.9700
C4' H4'B 0.9700
C4 C5 1.445(3)
C5 C6 1.341(3)
C5 H5A 0.9300
C5' C6' 1.525(3)
C5' H5'A 0.9700
C5' H5'B 0.9700
C6' C11' 1.519(3)
C6 H6A 0.9300
C7 C8 1.403(3)
C7 C12 1.408(3)
C8 C9 1.387(3)
C8 H8A 0.9300
C8' C9' 1.518(3)
C8' H8'A 0.9800
C9' C10' 1.523(3)
C9' H9'A 0.9700
C9' H9'B 0.9700
C9 C10 1.379(3)
C9 H9A 0.9300
C10 C11 1.393(3)
C10 H10A 0.9300
C10' C11' 1.533(3)
C10' H10'A 0.9700
C10' H10'B 0.9700
C11' H11'A 0.9700
C11' H11'B 0.9700
C11 C12 1.389(3)
C11 H11A 0.9300
C12 H12A 0.9300
C13 C18 1.400(3)
C13 C14 1.409(3)
C14 C15 1.391(3)
C14 H14A 0.9300
C15 C16 1.390(3)
C15 H15A 0.9300
C16 C17 1.384(3)
C16 H16A 0.9300
C17 C18 1.391(3)
C17 H17A 0.9300
C18 H18A 0.9300
C19 C22 1.540(3)
C19 H19A 0.9600
C19 H19B 0.9600
C19 H19C 0.9600
C20 C22 1.534(3)
C20 H20A 0.9600
C20 H20B 0.9600
C20 H20C 0.9600
C22 C23 1.536(3)
C23 H23A 0.9600
C23 H23B 0.9600
C23 H23C 0.9600

loop_
_geom_hbond_atom_site_label_D
_geom_hbond_atom_site_label_H
_geom_hbond_atom_site_label_A
_geom_hbond_site_symmetry_A
_geom_hbond_distance_DH
_geom_hbond_distance_HA
_geom_hbond_distance_DA
_geom_hbond_angle_DHA
_geom_hbond_publ_flag
N3 H3A O4 3_575 0.86 2.031 2.873(2) 166 y
